data_7048420
loop_
_publ_author_name
'John, Alexandra'
'Kirschner, Sven'
'Fengel, Melina K.'
'Bolte, Michael'
'Lerner, Hans-Wolfram'
'Wagner, Matthias'

_publ_section_title
;
 Simultaneous expansion of 9,10 boron-doped anthracene in longitudinal and
 lateral directions.
;
_journal_issue 5
_journal_name_full 'Dalton transactions (Cambridge, England : 2003)'
_journal_page_first 1871
_journal_page_last 1877
_journal_paper_doi 10.1039/c8dt04820g
_journal_volume 48
_journal_year 2019
_chemical_formula_moiety 'C50 H46 B2 S4'
_chemical_formula_sum 'C50 H46 B2 S4'
_chemical_formula_weight 796.73
_space_group_crystal_system triclinic
_space_group_IT_number 2
_space_group_name_Hall '-P 1'
_space_group_name_H-M_alt 'P -1'
_symmetry_space_group_name_Hall '-P 1'
_symmetry_space_group_name_H-M 'P -1'
_atom_sites_solution_hydrogens geom
_audit_creation_method SHELXL-2016/6
_audit_update_record
;
2018-12-18 deposited with the CCDC.
2018-12-20 downloaded from the CCDC.
;
_cell_angle_alpha 96.17(2)
_cell_angle_beta 107.48(2)
_cell_angle_gamma 100.62(2)
_cell_formula_units_Z 1
_cell_length_a 7.965(2)
_cell_length_b 10.844(3)
_cell_length_c 13.205(4)
_cell_measurement_reflns_used 3631
_cell_measurement_temperature 173(2)
_cell_measurement_theta_max 25.65
_cell_measurement_theta_min 3.29
_cell_volume 1053.0(5)
_computing_structure_refinement 'SHELXL-2016/6 (Sheldrick, 2016)'
_diffrn_ambient_temperature 173(2)
_diffrn_measured_fraction_theta_full 0.995
_diffrn_measured_fraction_theta_max 0.987
_diffrn_measurement_device_type 'STOE IPDS II two-circle-diffractometer'
_diffrn_measurement_method \w
_diffrn_radiation_type MoK\a
_diffrn_radiation_wavelength 0.71073
_diffrn_reflns_av_R_equivalents 0.0858
_diffrn_reflns_av_unetI/netI 0.1847
_diffrn_reflns_Laue_measured_fraction_full 0.995
_diffrn_reflns_Laue_measured_fraction_max 0.987
_diffrn_reflns_limit_h_max 9
_diffrn_reflns_limit_h_min -8
_diffrn_reflns_limit_k_max 13
_diffrn_reflns_limit_k_min -12
_diffrn_reflns_limit_l_max 15
_diffrn_reflns_limit_l_min -16
_diffrn_reflns_number 8159
_diffrn_reflns_point_group_measured_fraction_full 0.995
_diffrn_reflns_point_group_measured_fraction_max 0.987
_diffrn_reflns_theta_full 25.000
_diffrn_reflns_theta_max 25.638
_diffrn_reflns_theta_min 3.513
_diffrn_source 'Genix 3D I\mS microfocus X-ray source'
_exptl_absorpt_coefficient_mu 0.261
_exptl_absorpt_correction_T_max 1.000
_exptl_absorpt_correction_T_min 0.662
_exptl_absorpt_correction_type multi-scan
_exptl_absorpt_process_details 'X-Area (Stoe & Cie, 2001)'
_exptl_crystal_colour 'light orange'
_exptl_crystal_density_diffrn 1.256
_exptl_crystal_description block
_exptl_crystal_F_000 420
_exptl_crystal_size_max 0.210
_exptl_crystal_size_mid 0.150
_exptl_crystal_size_min 0.110
_refine_diff_density_max 0.224
_refine_diff_density_min -0.212
_refine_diff_density_rms 0.054
_refine_ls_extinction_method none
_refine_ls_goodness_of_fit_ref 0.808
_refine_ls_hydrogen_treatment constr
_refine_ls_matrix_type full
_refine_ls_number_parameters 290
_refine_ls_number_reflns 3935
_refine_ls_number_restraints 52
_refine_ls_restrained_S_all 0.816
_refine_ls_R_factor_all 0.1483
_refine_ls_R_factor_gt 0.0619
_refine_ls_shift/su_max 0.000
_refine_ls_shift/su_mean 0.000
_refine_ls_structure_factor_coef Fsqd
_refine_ls_weighting_details 'w=1/[\s^2^(Fo^2^)+(0.0482P)^2^] where P=(Fo^2^+2Fc^2^)/3'
_refine_ls_weighting_scheme calc
_refine_ls_wR_factor_gt 0.1248
_refine_ls_wR_factor_ref 0.1446
_reflns_Friedel_coverage 0.000
_reflns_number_gt 1723
_reflns_number_total 3935
_reflns_threshold_expression 'I > 2\s(I)'
_cod_data_source_file c8dt04820g2.cif
_cod_data_source_block wa2631
_cod_depositor_comments 'Adding full bibliography for 7048415--7048428.cif.'
_cod_database_code 7048420
_shelx_shelxl_version_number 2016/6
_shelx_space_group_comment
; 
The symmetry employed for this shelxl refinement is uniquely defined 
by the following loop, which should always be used as a source of 
symmetry information in preference to the above space-group names. 
They are only intended as comments. 
;
_shelx_estimated_absorpt_t_min 0.947
_shelx_estimated_absorpt_t_max 0.972

loop_
_space_group_symop_operation_xyz
'x, y, z'
'-x, -y, -z'

loop_
_atom_site_label
_atom_site_type_symbol
_atom_site_fract_x
_atom_site_fract_y
_atom_site_fract_z
_atom_site_U_iso_or_equiv
_atom_site_adp_type
_atom_site_occupancy
_atom_site_site_symmetry_order
_atom_site_calc_flag
_atom_site_refinement_flags_posn
_atom_site_refinement_flags_adp
_atom_site_refinement_flags_occupancy
_atom_site_disorder_assembly
_atom_site_disorder_group
B1 B 0.3564(8) 0.0201(4) 0.4029(4) 0.0411(13) Uani 1 1 d . . . . .
C1 C 0.4318(6) 0.1210(3) 0.5088(3) 0.0359(10) Uani 1 1 d . . . . .
C11 C 0.5581(6) 0.0979(3) 0.6007(3) 0.0402(11) Uani 1 1 d . . . . .
C12 C 0.6092(6) 0.1857(4) 0.6955(3) 0.0420(11) Uani 1 1 d . . . . .
H12 H 0.694635 0.170932 0.758090 0.050 Uiso 1 1 calc R U . . .
C13 C 0.5409(6) 0.2938(4) 0.7028(3) 0.0395(11) Uani 1 1 d . . . . .
C3 C 0.4209(6) 0.3199(4) 0.6115(3) 0.0363(11) Uani 1 1 d . . . . .
C2 C 0.3684(6) 0.2316(3) 0.5162(3) 0.0374(11) Uani 1 1 d . . . . .
H2 H 0.285379 0.248041 0.453392 0.045 Uiso 1 1 calc R U . . .
C14 C 0.6058(6) 0.3754(4) 0.8119(3) 0.0421(12) Uani 1 1 d D . . . .
S2 S 0.74512(18) 0.52371(11) 0.84149(10) 0.0499(4) Uani 1 1 d D . . . .
C17 C 0.7699(6) 0.5364(4) 0.9757(3) 0.0460(12) Uani 1 1 d D . . . .
C16 C 0.6756(7) 0.4312(4) 0.9949(4) 0.0560(14) Uani 1 1 d D . . . .
H16 H 0.671153 0.420090 1.064536 0.067 Uiso 1 1 calc R U . . .
C15 C 0.5838(7) 0.3387(4) 0.9017(3) 0.0528(13) Uani 1 1 d D . . . .
H15 H 0.513112 0.258205 0.902364 0.063 Uiso 1 1 calc R U . . .
C41 C 0.8868(7) 0.6537(4) 1.0557(4) 0.0639(15) Uani 1 1 d D . . . .
H41A H 0.903225 0.637192 1.129144 0.096 Uiso 1 1 calc R U . . .
H41B H 0.827951 0.725258 1.044413 0.096 Uiso 1 1 calc R U . . .
H41C H 1.004828 0.674746 1.045278 0.096 Uiso 1 1 calc R U . . .
C4 C 0.3409(6) 0.4314(4) 0.6104(3) 0.0453(12) Uani 1 1 d D U . . .
S1 S 0.2671(3) 0.49169(17) 0.70620(14) 0.0437(6) Uani 0.767(5) 1 d D . P A 1
C5' C 0.276(5) 0.455(3) 0.693(2) 0.074(9) Uani 0.233(5) 1 d D U P A 2
H5' H 0.281349 0.403909 0.747131 0.089 Uiso 0.233(5) 1 calc R U P A 2
C7 C 0.1817(10) 0.6033(6) 0.6357(7) 0.0387(17) Uani 0.767(5) 1 d D . P A 1
C6 C 0.2109(8) 0.5976(5) 0.5409(5) 0.0421(17) Uani 0.767(5) 1 d D . P A 1
H6 H 0.175698 0.649988 0.488720 0.051 Uiso 0.767(5) 1 calc R U P A 1
C5 C 0.3030(19) 0.5000(11) 0.5321(8) 0.019(2) Uani 0.767(5) 1 d D U P A 1
H5 H 0.338144 0.483110 0.470262 0.023 Uiso 0.767(5) 1 calc R U P A 1
S1' S 0.293(2) 0.5174(13) 0.5228(10) 0.067(5) Uani 0.233(5) 1 d D . P A 2
C31 C 0.0973(9) 0.6957(6) 0.6842(5) 0.065(2) Uani 0.767(5) 1 d D . P A 1
H31A H 0.050216 0.748568 0.631583 0.097 Uiso 0.767(5) 1 calc R U P A 1
H31B H 0.188232 0.750240 0.748551 0.097 Uiso 0.767(5) 1 calc R U P A 1
H31C H -0.002013 0.648925 0.704335 0.097 Uiso 0.767(5) 1 calc R U P A 1
C7' C 0.212(5) 0.614(2) 0.602(2) 0.042(10) Uiso 0.233(5) 1 d D . P A 2
C6' C 0.199(3) 0.5634(18) 0.6889(14) 0.038(6) Uiso 0.233(5) 1 d D . P A 2
H6' H 0.147024 0.595000 0.739349 0.045 Uiso 0.233(5) 1 calc R U P A 2
C31' C 0.137(3) 0.7182(17) 0.5520(16) 0.061(6) Uiso 0.233(5) 1 d D . P A 2
H31D H 0.013886 0.682785 0.502243 0.091 Uiso 0.233(5) 1 calc R U P A 2
H31E H 0.213262 0.756708 0.512496 0.091 Uiso 0.233(5) 1 calc R U P A 2
H31F H 0.134436 0.783220 0.608784 0.091 Uiso 0.233(5) 1 calc R U P A 2
C21 C 0.1987(6) 0.0326(3) 0.3061(3) 0.0358(11) Uani 1 1 d . . . . .
C26 C 0.0199(7) -0.0288(4) 0.2943(4) 0.0519(13) Uani 1 1 d . . . . .
C25 C -0.1203(8) -0.0176(5) 0.2068(5) 0.0684(17) Uani 1 1 d . . . . .
H25 H -0.239985 -0.061047 0.198490 0.082 Uiso 1 1 calc R U . . .
C24 C -0.0928(7) 0.0537(6) 0.1318(5) 0.0659(16) Uani 1 1 d . . . . .
C23 C 0.0795(7) 0.1121(5) 0.1423(4) 0.0598(15) Uani 1 1 d . . . . .
H23 H 0.100497 0.159857 0.089237 0.072 Uiso 1 1 calc R U . . .
C22 C 0.2253(6) 0.1036(4) 0.2286(4) 0.0442(12) Uani 1 1 d . . . . .
C27 C -0.0137(9) -0.1103(6) 0.3740(5) 0.088(2) Uani 1 1 d . . . . .
H27A H -0.141980 -0.126183 0.367617 0.133 Uiso 1 1 calc R U . . .
H27B H 0.059812 -0.066569 0.447137 0.133 Uiso 1 1 calc R U . . .
H27C H 0.018947 -0.191635 0.359379 0.133 Uiso 1 1 calc R U . . .
C29 C -0.2507(9) 0.0694(7) 0.0390(5) 0.112(3) Uani 1 1 d . . . . .
H29A H -0.282783 0.150055 0.056943 0.168 Uiso 1 1 calc R U . . .
H29B H -0.354807 -0.001422 0.026518 0.168 Uiso 1 1 calc R U . . .
H29C H -0.216391 0.069684 -0.026313 0.168 Uiso 1 1 calc R U . . .
C28 C 0.4121(7) 0.1699(5) 0.2369(4) 0.0581(14) Uani 1 1 d . . . . .
H28A H 0.462830 0.235664 0.301767 0.087 Uiso 1 1 calc R U . . .
H28B H 0.407552 0.209610 0.173123 0.087 Uiso 1 1 calc R U . . .
H28C H 0.488287 0.108007 0.241142 0.087 Uiso 1 1 calc R U . . .

loop_
_atom_site_aniso_label
_atom_site_aniso_U_11
_atom_site_aniso_U_22
_atom_site_aniso_U_33
_atom_site_aniso_U_23
_atom_site_aniso_U_13
_atom_site_aniso_U_12
B1 0.053(4) 0.034(3) 0.038(3) 0.008(2) 0.020(3) 0.005(2)
C1 0.038(3) 0.029(2) 0.040(2) 0.0035(18) 0.014(2) 0.0068(19)
C11 0.051(3) 0.032(2) 0.036(2) -0.0001(19) 0.012(2) 0.014(2)
C12 0.049(3) 0.039(2) 0.036(2) 0.0035(19) 0.011(2) 0.013(2)
C13 0.037(3) 0.032(2) 0.045(3) -0.0051(19) 0.013(2) 0.0041(19)
C3 0.039(3) 0.033(2) 0.036(2) 0.0018(18) 0.012(2) 0.010(2)
C2 0.036(3) 0.034(2) 0.040(2) 0.0040(19) 0.011(2) 0.0063(19)
C14 0.044(3) 0.037(2) 0.045(3) -0.003(2) 0.014(2) 0.015(2)
S2 0.0590(9) 0.0396(7) 0.0422(7) -0.0037(5) 0.0111(6) 0.0052(6)
C17 0.049(3) 0.046(3) 0.044(3) 0.000(2) 0.014(2) 0.019(2)
C16 0.064(4) 0.054(3) 0.046(3) 0.001(2) 0.023(3) 0.001(3)
C15 0.067(4) 0.046(3) 0.040(3) -0.008(2) 0.020(3) 0.003(2)
C41 0.079(4) 0.058(3) 0.040(3) -0.014(2) 0.010(3) 0.007(3)
C4 0.031(3) 0.039(2) 0.054(3) -0.010(2) 0.007(2) 0.001(2)
S1 0.0493(11) 0.0418(11) 0.0401(10) -0.0072(8) 0.0154(8) 0.0173(9)
C5' 0.074(9) 0.074(9) 0.074(9) 0.0127(18) 0.024(3) 0.017(2)
C7 0.024(4) 0.035(4) 0.047(5) -0.002(3) 0.002(4) 0.003(3)
C6 0.031(4) 0.034(3) 0.048(4) -0.001(3) -0.008(3) 0.013(3)
C5 0.019(3) 0.019(3) 0.019(3) 0.0043(10) 0.0059(12) 0.0048(11)
S1' 0.057(6) 0.063(8) 0.085(7) 0.044(5) 0.011(4) 0.020(4)
C31 0.041(4) 0.068(4) 0.077(5) -0.017(4) 0.010(4) 0.025(3)
C21 0.039(3) 0.023(2) 0.042(3) -0.0032(19) 0.012(2) 0.0038(19)
C26 0.046(3) 0.042(3) 0.056(3) -0.007(2) 0.013(3) 0.000(2)
C25 0.050(4) 0.059(3) 0.083(4) -0.021(3) 0.021(4) 0.001(3)
C24 0.032(3) 0.074(4) 0.071(4) -0.017(3) -0.004(3) 0.013(3)
C23 0.057(4) 0.061(3) 0.049(3) 0.004(2) 0.000(3) 0.013(3)
C22 0.043(3) 0.039(2) 0.041(3) -0.002(2) 0.005(2) 0.006(2)
C27 0.085(5) 0.079(4) 0.105(5) 0.007(4) 0.054(4) -0.004(3)
C29 0.059(4) 0.151(6) 0.083(5) -0.026(4) -0.033(4) 0.040(4)
C28 0.045(3) 0.064(3) 0.058(3) 0.021(3) 0.013(3) -0.003(2)

loop_
_atom_type_symbol
_atom_type_description
_atom_type_scat_dispersion_real
_atom_type_scat_dispersion_imag
_atom_type_scat_source
C C 0.0033 0.0016 'International Tables Vol C Tables 4.2.6.8 and 6.1.1.4'
H H 0.0000 0.0000 'International Tables Vol C Tables 4.2.6.8 and 6.1.1.4'
B B 0.0013 0.0007 'International Tables Vol C Tables 4.2.6.8 and 6.1.1.4'
S S 0.1246 0.1234 'International Tables Vol C Tables 4.2.6.8 and 6.1.1.4'

loop_
_geom_angle_atom_site_label_1
_geom_angle_atom_site_label_2
_geom_angle_atom_site_label_3
_geom_angle
_geom_angle_site_symmetry_1
_geom_angle_site_symmetry_3
C21 B1 C11 120.4(4) . 2_656
C21 B1 C1 121.9(4) . .
C11 B1 C1 117.7(4) 2_656 .
C2 C1 C11 118.6(3) . .
C2 C1 B1 121.0(4) . .
C11 C1 B1 120.3(4) . .
C12 C11 C1 118.0(4) . .
C12 C11 B1 120.4(4) . 2_656
C1 C11 B1 121.6(3) . 2_656
C13 C12 C11 122.9(4) . .
C13 C12 H12 118.5 . .
C11 C12 H12 118.5 . .
C12 C13 C3 119.6(3) . .
C12 C13 C14 115.8(4) . .
C3 C13 C14 124.6(4) . .
C13 C3 C2 117.7(4) . .
C13 C3 C4 123.9(3) . .
C2 C3 C4 118.4(4) . .
C1 C2 C3 123.2(4) . .
C1 C2 H2 118.4 . .
C3 C2 H2 118.4 . .
C15 C14 C13 125.8(4) . .
C15 C14 S2 110.5(3) . .
C13 C14 S2 123.2(3) . .
C14 S2 C17 92.4(2) . .
C16 C17 C41 128.1(4) . .
C16 C17 S2 110.6(3) . .
C41 C17 S2 121.3(4) . .
C17 C16 C15 113.2(4) . .
C17 C16 H16 123.4 . .
C15 C16 H16 123.4 . .
C14 C15 C16 113.4(4) . .
C14 C15 H15 123.3 . .
C16 C15 H15 123.3 . .
C17 C41 H41A 109.5 . .
C17 C41 H41B 109.5 . .
H41A C41 H41B 109.5 . .
C17 C41 H41C 109.5 . .
H41A C41 H41C 109.5 . .
H41B C41 H41C 109.5 . .
S1' C4 C3 131.1(6) . .
C5 C4 C3 127.8(5) . .
S1' C4 C5' 113.6(10) . .
C3 C4 C5' 114.8(11) . .
C5 C4 S1 106.3(5) . .
C3 C4 S1 125.8(4) . .
C4 S1 C7 94.4(3) . .
C6' C5' C4 113.3(15) . .
C6' C5' H5' 123.4 . .
C4 C5' H5' 123.4 . .
C6 C7 C31 127.9(6) . .
C6 C7 S1 111.4(4) . .
C31 C7 S1 120.6(6) . .
C5 C6 C7 107.8(6) . .
C5 C6 H6 126.1 . .
C7 C6 H6 126.1 . .
C6 C5 C4 120.1(8) . .
C6 C5 H5 120.0 . .
C4 C5 H5 120.0 . .
C4 S1' C7' 92.6(8) . .
C7 C31 H31A 109.5 . .
C7 C31 H31B 109.5 . .
H31A C31 H31B 109.5 . .
C7 C31 H31C 109.5 . .
H31A C31 H31C 109.5 . .
H31B C31 H31C 109.5 . .
C6' C7' C31' 131.7(17) . .
C6' C7' S1' 110.7(12) . .
C31' C7' S1' 116.2(14) . .
C5' C6' C7' 108.7(15) . .
C5' C6' H6' 125.6 . .
C7' C6' H6' 125.6 . .
C7' C31' H31D 109.5 . .
C7' C31' H31E 109.5 . .
H31D C31' H31E 109.5 . .
C7' C31' H31F 109.5 . .
H31D C31' H31F 109.5 . .
H31E C31' H31F 109.5 . .
C22 C21 C26 117.9(4) . .
C22 C21 B1 122.2(4) . .
C26 C21 B1 120.0(4) . .
C25 C26 C21 119.5(5) . .
C25 C26 C27 121.0(5) . .
C21 C26 C27 119.5(5) . .
C24 C25 C26 122.1(5) . .
C24 C25 H25 118.9 . .
C26 C25 H25 118.9 . .
C23 C24 C25 118.6(5) . .
C23 C24 C29 120.4(6) . .
C25 C24 C29 121.0(6) . .
C24 C23 C22 121.5(5) . .
C24 C23 H23 119.2 . .
C22 C23 H23 119.2 . .
C21 C22 C23 120.4(5) . .
C21 C22 C28 120.1(4) . .
C23 C22 C28 119.6(5) . .
C26 C27 H27A 109.5 . .
C26 C27 H27B 109.5 . .
H27A C27 H27B 109.5 . .
C26 C27 H27C 109.5 . .
H27A C27 H27C 109.5 . .
H27B C27 H27C 109.5 . .
C24 C29 H29A 109.5 . .
C24 C29 H29B 109.5 . .
H29A C29 H29B 109.5 . .
C24 C29 H29C 109.5 . .
H29A C29 H29C 109.5 . .
H29B C29 H29C 109.5 . .
C22 C28 H28A 109.5 . .
C22 C28 H28B 109.5 . .
H28A C28 H28B 109.5 . .
C22 C28 H28C 109.5 . .
H28A C28 H28C 109.5 . .
H28B C28 H28C 109.5 . .

loop_
_geom_bond_atom_site_label_1
_geom_bond_atom_site_label_2
_geom_bond_distance
_geom_bond_site_symmetry_2
B1 C21 1.538(7) .
B1 C11 1.560(6) 2_656
B1 C1 1.561(6) .
C1 C2 1.390(5) .
C1 C11 1.404(6) .
C11 C12 1.391(5) .
C12 C13 1.385(5) .
C12 H12 0.9500 .
C13 C3 1.389(6) .
C13 C14 1.495(5) .
C3 C2 1.397(5) .
C3 C4 1.466(6) .
C2 H2 0.9500 .
C14 C15 1.340(6) .
C14 S2 1.708(4) .
S2 C17 1.710(4) .
C17 C16 1.338(6) .
C17 C41 1.511(6) .
C16 C15 1.407(6) .
C16 H16 0.9500 .
C15 H15 0.9500 .
C41 H41A 0.9800 .
C41 H41B 0.9800 .
C41 H41C 0.9800 .
C4 S1' 1.565(11) .
C4 C5 1.333(10) .
C4 C5' 1.354(16) .
C4 S1 1.669(5) .
S1 C7 1.720(7) .
C5' C6' 1.423(16) .
C5' H5' 0.9500 .
C7 C6 1.338(10) .
C7 C31 1.495(7) .
C6 C5 1.408(10) .
C6 H6 0.9500 .
C5 H5 0.9500 .
S1' C7' 1.739(15) .
C31 H31A 0.9800 .
C31 H31B 0.9800 .
C31 H31C 0.9800 .
C7' C6' 1.351(16) .
C7' C31' 1.495(15) .
C6' H6' 0.9500 .
C31' H31D 0.9800 .
C31' H31E 0.9800 .
C31' H31F 0.9800 .
C21 C22 1.387(6) .
C21 C26 1.411(6) .
C26 C25 1.379(7) .
C26 C27 1.498(7) .
C25 C24 1.364(8) .
C25 H25 0.9500 .
C24 C23 1.361(7) .
C24 C29 1.520(7) .
C23 C22 1.387(6) .
C23 H23 0.9500 .
C22 C28 1.494(6) .
C27 H27A 0.9800 .
C27 H27B 0.9800 .
C27 H27C 0.9800 .
C29 H29A 0.9800 .
C29 H29B 0.9800 .
C29 H29C 0.9800 .
C28 H28A 0.9800 .
C28 H28B 0.9800 .
C28 H28C 0.9800 .

loop_
_geom_torsion_atom_site_label_1
_geom_torsion_atom_site_label_2
_geom_torsion_atom_site_label_3
_geom_torsion_atom_site_label_4
_geom_torsion
_geom_torsion_site_symmetry_1
_geom_torsion_site_symmetry_4
C21 B1 C1 C2 -5.2(7) . .
C11 B1 C1 C2 176.9(4) 2_656 .
C21 B1 C1 C11 171.1(4) . .
C11 B1 C1 C11 -6.8(7) 2_656 .
C2 C1 C11 C12 1.8(6) . .
B1 C1 C11 C12 -174.5(4) . .
C2 C1 C11 B1 -176.5(4) . 2_656
B1 C1 C11 B1 7.1(7) . 2_656
C1 C11 C12 C13 0.1(7) . .
B1 C11 C12 C13 178.5(4) 2_656 .
C11 C12 C13 C3 -2.4(7) . .
C11 C12 C13 C14 178.0(4) . .
C12 C13 C3 C2 2.6(6) . .
C14 C13 C3 C2 -177.8(4) . .
C12 C13 C3 C4 180.0(4) . .
C14 C13 C3 C4 -0.4(7) . .
C11 C1 C2 C3 -1.6(6) . .
B1 C1 C2 C3 174.8(4) . .
C13 C3 C2 C1 -0.7(6) . .
C4 C3 C2 C1 -178.2(4) . .
C12 C13 C14 C15 -60.0(6) . .
C3 C13 C14 C15 120.4(5) . .
C12 C13 C14 S2 111.1(4) . .
C3 C13 C14 S2 -68.5(6) . .
C15 C14 S2 C17 -0.9(4) . .
C13 C14 S2 C17 -173.2(4) . .
C14 S2 C17 C16 0.2(4) . .
C14 S2 C17 C41 179.7(4) . .
C41 C17 C16 C15 -178.9(5) . .
S2 C17 C16 C15 0.6(5) . .
C13 C14 C15 C16 173.5(4) . .
S2 C14 C15 C16 1.5(5) . .
C17 C16 C15 C14 -1.4(6) . .
C13 C3 C4 S1' 143.6(10) . .
C2 C3 C4 S1' -39.0(11) . .
C13 C3 C4 C5 144.0(9) . .
C2 C3 C4 C5 -38.6(10) . .
C13 C3 C4 C5' -46(2) . .
C2 C3 C4 C5' 131.4(19) . .
C13 C3 C4 S1 -40.0(6) . .
C2 C3 C4 S1 137.3(4) . .
C5 C4 S1 C7 1.8(7) . .
C3 C4 S1 C7 -174.8(4) . .
S1' C4 C5' C6' -8(3) . .
C3 C4 C5' C6' -180(2) . .
C4 S1 C7 C6 -1.1(5) . .
C4 S1 C7 C31 -178.0(6) . .
C31 C7 C6 C5 176.6(9) . .
S1 C7 C6 C5 0.1(9) . .
C7 C6 C5 C4 1.5(14) . .
C3 C4 C5 C6 174.3(7) . .
S1 C4 C5 C6 -2.3(13) . .
C3 C4 S1' C7' -179.7(13) . .
C5' C4 S1' C7' 10(2) . .
C4 S1' C7' C6' -10(3) . .
C4 S1' C7' C31' -178(2) . .
C4 C5' C6' C7' 0(4) . .
C31' C7' C6' C5' 172(3) . .
S1' C7' C6' C5' 7(4) . .
C11 B1 C21 C22 -96.6(5) 2_656 .
C1 B1 C21 C22 85.6(5) . .
C11 B1 C21 C26 83.7(5) 2_656 .
C1 B1 C21 C26 -94.1(5) . .
C22 C21 C26 C25 0.7(6) . .
B1 C21 C26 C25 -179.6(4) . .
C22 C21 C26 C27 177.7(4) . .
B1 C21 C26 C27 -2.6(6) . .
C21 C26 C25 C24 -1.6(7) . .
C27 C26 C25 C24 -178.5(5) . .
C26 C25 C24 C23 2.2(7) . .
C26 C25 C24 C29 -177.1(5) . .
C25 C24 C23 C22 -2.0(7) . .
C29 C24 C23 C22 177.3(5) . .
C26 C21 C22 C23 -0.5(6) . .
B1 C21 C22 C23 179.8(4) . .
C26 C21 C22 C28 -179.6(4) . .
B1 C21 C22 C28 0.6(6) . .
C24 C23 C22 C21 1.2(7) . .
C24 C23 C22 C28 -179.7(4) . .
